data_4507556
loop_
_publ_author_name
'Ridout, Joe'
'Probert, Michael R.'

_publ_section_title
;
 High-Pressure and Low-Temperature Polymorphism in
 C--H&#x00B7;&#x00B7;&#x00B7;F--C Hydrogen Bonded Monofluorotoluenes
;
_journal_issue 5
_journal_name_full 'Crystal Growth &amp; Design'
_journal_page_first 1943
_journal_paper_doi 10.1021/cg301773h
_journal_volume 13
_journal_year 2013
_chemical_formula_moiety 'C7 H7 F'
_chemical_formula_sum 'C7 H7 F'
_chemical_formula_weight 110.13
_chemical_name_systematic 2-fluorotoluene
_space_group_crystal_system orthorhombic
_space_group_IT_number 61
_space_group_name_Hall '-P 2ac 2ab'
_space_group_name_H-M_alt 'P b c a'
_symmetry_space_group_name_Hall '-P 2ac 2ab'
_symmetry_space_group_name_H-M 'P b c a'
_atom_sites_solution_hydrogens geom
_atom_sites_solution_primary direct
_atom_sites_solution_secondary difmap
_audit_creation_date 2012-11-19
_audit_creation_method
;
  Olex2 1.2-alpha
  (compiled 2012.02.07 svn.r2199, GUI svn.r4069)
;
_cell_angle_alpha 90.00
_cell_angle_beta 90.00
_cell_angle_gamma 90.00
_cell_formula_units_Z 8
_cell_length_a 5.960(3)
_cell_length_b 14.019(9)
_cell_length_c 15.021(11)
_cell_measurement_reflns_used 1142
_cell_measurement_temperature 205
_cell_measurement_theta_max 23.87
_cell_measurement_theta_min 2.71
_cell_volume 1255.1(14)
_computing_data_collection 'SMART v5.049 (Bruker, 1999)'
_computing_molecular_graphics
;
O. V. Dolomanov, L. J. Bourhis, R. J. Gildea, J. A. K. Howard and H. Puschmann,
OLEX2: a complete structure solution, refinement and analysis program.
J. Appl. Cryst. (2009). 42, 339-341.
;
_computing_publication_material
;
O. V. Dolomanov, L. J. Bourhis, R. J. Gildea, J. A. K. Howard and H. Puschmann,
OLEX2: a complete structure solution, refinement and analysis program.
J. Appl. Cryst. (2009). 42, 339-341.
;
_computing_structure_refinement
;
XL, G.M. Sheldrick, Acta Cryst.
(2008). A64, 112-122
;
_computing_structure_solution
;
XS, G.M. Sheldrick, Acta Cryst.
(2008). A64, 112-122
;
_diffrn_ambient_temperature 205
_diffrn_detector 'CCD area detector'
_diffrn_detector_area_resol_mean 7.9
_diffrn_detector_type 'Bruker SMART CCD 1K area detector'
_diffrn_measured_fraction_theta_full 0.818
_diffrn_measured_fraction_theta_max 0.818
_diffrn_measurement_device 'three-circle diffractometer'
_diffrn_measurement_device_type 'Bruker SMART CCD 1K area detector'
_diffrn_measurement_method '\w scans'
_diffrn_radiation_monochromator graphite
_diffrn_radiation_probe x-ray
_diffrn_radiation_type MoK\a
_diffrn_radiation_wavelength 0.71073
_diffrn_radiation_xray_symbol K-L~3~
_diffrn_reflns_av_R_equivalents 0.0284
_diffrn_reflns_av_unetI/netI 0.0308
_diffrn_reflns_limit_h_max 4
_diffrn_reflns_limit_h_min -4
_diffrn_reflns_limit_k_max 16
_diffrn_reflns_limit_k_min -3
_diffrn_reflns_limit_l_max 17
_diffrn_reflns_limit_l_min -17
_diffrn_reflns_number 2787
_diffrn_reflns_theta_full 24.70
_diffrn_reflns_theta_max 24.70
_diffrn_reflns_theta_min 2.71
_diffrn_source 'sealed X-ray tube'
_diffrn_source_current 35.0
_diffrn_source_power 1.75
_diffrn_source_target Mo
_diffrn_source_voltage 50.0
_diffrn_standards_number 0
_exptl_absorpt_coefficient_mu 0.087
_exptl_absorpt_correction_T_max 0.7453
_exptl_absorpt_correction_T_min 0.5480
_exptl_absorpt_correction_type multi-scan
_exptl_absorpt_process_details
;
SADABS-2008/1 (Bruker,2008) was used for absorption correction.
R(int) was 0.1856 before and 0.0449 after correction.
The Ratio of minimum to maximum transmission is 0.7353.
The \l/2 correction factor is 0.0015.
;
_exptl_crystal_colour 'clear light colourless'
_exptl_crystal_colour_lustre clear
_exptl_crystal_colour_modifier light
_exptl_crystal_colour_primary colourless
_exptl_crystal_density_diffrn 1.166
_exptl_crystal_density_method 'not measured'
_exptl_crystal_description Needle
_exptl_crystal_F_000 464
_exptl_crystal_recrystallization_method 'Cryo-crystallised in a Lindemann tube'
_exptl_crystal_size_max 0.5
_exptl_crystal_size_mid 0.2
_exptl_crystal_size_min 0.1
_refine_diff_density_max 0.149
_refine_diff_density_min -0.210
_refine_diff_density_rms 0.042
_refine_ls_extinction_method none
_refine_ls_goodness_of_fit_ref 1.080
_refine_ls_hydrogen_treatment mixed
_refine_ls_matrix_type full
_refine_ls_number_parameters 101
_refine_ls_number_reflns 870
_refine_ls_number_restraints 0
_refine_ls_restrained_S_all 1.080
_refine_ls_R_factor_all 0.0650
_refine_ls_R_factor_gt 0.0477
_refine_ls_shift/su_max 0.001
_refine_ls_shift/su_mean 0.000
_refine_ls_structure_factor_coef Fsqd
_refine_ls_weighting_details 'calc w=1/[\s^2^(Fo^2^)+(0.0734P)^2^+0.2431P] where P=(Fo^2^+2Fc^2^)/3'
_refine_ls_weighting_scheme calc
_refine_ls_wR_factor_gt 0.1199
_refine_ls_wR_factor_ref 0.1348
_reflns_number_gt 640
_reflns_number_total 870
_reflns_threshold_expression >2sigma(I)
_cod_data_source_file cg301773h_si_003.cif
_cod_data_source_block final
_cod_database_code 4507556
_olex2_refinement_description
;
;

loop_
_space_group_symop_id
_space_group_symop_operation_xyz
1 'x, y, z'
2 '-x+1/2, -y, z+1/2'
3 'x+1/2, -y+1/2, -z'
4 '-x, y+1/2, -z+1/2'
5 '-x, -y, -z'
6 'x-1/2, y, -z-1/2'
7 '-x-1/2, y-1/2, z'
8 'x, -y-1/2, z-1/2'

loop_
_atom_site_label
_atom_site_type_symbol
_atom_site_fract_x
_atom_site_fract_y
_atom_site_fract_z
_atom_site_U_iso_or_equiv
_atom_site_adp_type
_atom_site_occupancy
_atom_site_symmetry_multiplicity
_atom_site_calc_flag
F1 F 0.2393(2) 0.47382(9) 0.42751(11) 0.0721(6) Uani 1 1 d
C2 C 0.3093(4) 0.56535(14) 0.40558(14) 0.0481(7) Uani 1 1 d
C1 C 0.5120(4) 0.57484(14) 0.36133(13) 0.0491(7) Uani 1 1 d
C3 C 0.1705(5) 0.64061(15) 0.42945(16) 0.0551(7) Uani 1 1 d
C4 C 0.2385(5) 0.73318(16) 0.40768(18) 0.0619(8) Uani 1 1 d
C5 C 0.4375(5) 0.74740(17) 0.36269(17) 0.0672(9) Uani 1 1 d
C7 C 0.6565(6) 0.4886(2) 0.3381(2) 0.0715(9) Uani 1 1 d
C6 C 0.5749(5) 0.66944(17) 0.33962(16) 0.0602(8) Uani 1 1 d
H1 H 0.030(5) 0.6286(16) 0.4630(19) 0.077(8) Uiso 1 1 d
H2 H 0.136(5) 0.7879(18) 0.4242(16) 0.074(8) Uiso 1 1 d
H3 H 0.488(5) 0.813(2) 0.3457(19) 0.094(9) Uiso 1 1 d
H4 H 0.723(5) 0.6790(19) 0.3070(19) 0.082(9) Uiso 1 1 d
H7 H 0.700(6) 0.449(3) 0.386(3) 0.113(12) Uiso 1 1 d
H5 H 0.586(7) 0.444(2) 0.296(3) 0.131(14) Uiso 1 1 d
H6 H 0.804(8) 0.509(3) 0.311(3) 0.137(16) Uiso 1 1 d

loop_
_atom_site_aniso_label
_atom_site_aniso_U_11
_atom_site_aniso_U_22
_atom_site_aniso_U_33
_atom_site_aniso_U_23
_atom_site_aniso_U_13
_atom_site_aniso_U_12
F1 0.0815(14) 0.0393(9) 0.0955(12) 0.0082(6) 0.0196(8) -0.0053(6)
C2 0.053(2) 0.0371(11) 0.0542(13) 0.0030(9) 0.0024(11) -0.0040(10)
C1 0.0475(19) 0.0542(13) 0.0456(12) 0.0015(9) -0.0024(10) 0.0002(10)
C3 0.052(2) 0.0492(13) 0.0637(15) -0.0043(10) 0.0046(12) 0.0008(11)
C4 0.078(3) 0.0394(14) 0.0685(16) -0.0047(11) -0.0068(14) 0.0024(12)
C5 0.087(3) 0.0463(14) 0.0682(16) 0.0070(11) -0.0140(15) -0.0168(14)
C7 0.069(3) 0.0794(19) 0.0659(18) -0.0004(15) 0.0064(15) 0.0233(16)
C6 0.053(2) 0.0701(16) 0.0574(14) 0.0084(11) -0.0028(12) -0.0156(13)

loop_
_atom_type_symbol
_atom_type_description
_atom_type_scat_dispersion_real
_atom_type_scat_dispersion_imag
_atom_type_scat_source
C C 0.0035 0.0016 'International Tables Vol C Tables 4.2.6.8 and 6.1.1.4'
H H 0.0000 0.0000 'International Tables Vol C Tables 4.2.6.8 and 6.1.1.4'
F F 0.0179 0.0103 'International Tables Vol C Tables 4.2.6.8 and 6.1.1.4'

loop_
_geom_angle_atom_site_label_1
_geom_angle_atom_site_label_2
_geom_angle_atom_site_label_3
_geom_angle
C1 C2 F1 117.68(18)
C1 C2 C3 124.8(2)
C3 C2 F1 117.5(2)
C2 C1 C7 121.7(2)
C2 C1 C6 115.6(2)
C6 C1 C7 122.7(3)
C2 C3 C4 118.2(3)
C5 C4 C3 119.8(2)
C4 C5 C6 120.5(2)
C5 C6 C1 121.1(3)

loop_
_geom_bond_atom_site_label_1
_geom_bond_atom_site_label_2
_geom_bond_distance
F1 C2 1.389(3)
C2 C1 1.385(3)
C2 C3 1.388(4)
C1 C7 1.525(4)
C1 C6 1.416(3)
C3 C4 1.398(3)
C4 C5 1.380(4)
C5 C6 1.409(4)
